data_7219194
loop_
_publ_author_name
'Hu, Yanjing'
'Li, Zhiqiang'
'Zhao, Yiran'
'Yang, Yu'
'Liu, Faqian'
'Wang, Lei'

_publ_section_title
;
 Using Halogen&#x2022;&#x2022;&#x2022;Halogen Interactions or
 C/N--H&#x2022;&#x2022;&#x2022;Cl Hydrogen Bonding to Direct Crystal
 Packing in Tetrachlorophthalic Acid with N--heterocyclic Compounds
;
_journal_name_full 'RSC Adv.'
_journal_paper_doi 10.1039/C4RA15392H
_journal_year 2014
_chemical_formula_moiety 'C8 Cl4 O4, 2(C5 H8 N3 O), 2(H2 O)'
_chemical_formula_sum 'C18 H20 Cl4 N6 O8'
_chemical_formula_weight 590.20
_chemical_name_systematic
;
 ? 
;
_space_group_crystal_system triclinic
_space_group_IT_number 2
_space_group_name_Hall '-P 1'
_space_group_name_H-M_alt 'P -1'
_symmetry_space_group_name_Hall '-P 1'
_symmetry_space_group_name_H-M 'P -1'
_atom_sites_solution_hydrogens geom
_atom_sites_solution_primary direct
_atom_sites_solution_secondary difmap
_audit_creation_date 2014-11-23
_audit_creation_method
;
Olex2 1.2
(compiled 2014.11.21 svn.r3092 for OlexSys, GUI svn.r4949)
;
_audit_update_record
;
2014-11-28 deposited with the CCDC.
2014-12-24 downloaded from the CCDC.
;
_cell_angle_alpha 97.470(5)
_cell_angle_beta 97.712(5)
_cell_angle_gamma 98.484(5)
_cell_formula_units_Z 2
_cell_length_a 7.4149(4)
_cell_length_b 8.9129(6)
_cell_length_c 18.7130(11)
_cell_measurement_temperature 293(2)
_cell_volume 1197.87(13)
_computing_cell_refinement 'Bruker FRAMBO'
_computing_data_collection 'Bruker FRAMBO'
_computing_data_reduction 'Bruker SHELXTL'
_computing_molecular_graphics 'Olex2 (Dolomanov et al., 2009)'
_computing_publication_material 'Olex2 (Dolomanov et al., 2009)'
_computing_structure_refinement 'XL (Sheldrick, 2008)'
_computing_structure_solution 'SHELXS-97 (Sheldrick, 1990)'
_diffrn_ambient_temperature 293(2)
_diffrn_measured_fraction_theta_full 0.998
_diffrn_measured_fraction_theta_max 0.998
_diffrn_measurement_device_type 'multiwire proportional'
_diffrn_measurement_method 'phi and omega scans'
_diffrn_radiation_monochromator graphite
_diffrn_radiation_type MoK\a
_diffrn_radiation_wavelength 0.71073
_diffrn_reflns_av_R_equivalents 0.0409
_diffrn_reflns_av_unetI/netI 0.0605
_diffrn_reflns_limit_h_max 8
_diffrn_reflns_limit_h_min -7
_diffrn_reflns_limit_k_max 9
_diffrn_reflns_limit_k_min -10
_diffrn_reflns_limit_l_max 22
_diffrn_reflns_limit_l_min -22
_diffrn_reflns_number 8950
_diffrn_reflns_theta_full 25.00
_diffrn_reflns_theta_max 25.00
_diffrn_reflns_theta_min 2.22
_diffrn_source 'fine-focus sealed tube'
_exptl_absorpt_coefficient_mu 0.552
_exptl_absorpt_correction_type none
_exptl_crystal_colour 'clear light orange'
_exptl_crystal_colour_lustre clear
_exptl_crystal_colour_modifier light
_exptl_crystal_colour_primary orange
_exptl_crystal_density_diffrn 1.636
_exptl_crystal_density_method 'not measured'
_exptl_crystal_description plank
_exptl_crystal_F_000 604
_exptl_crystal_size_max 0.18
_exptl_crystal_size_mid 0.16
_exptl_crystal_size_min 0.10
_refine_diff_density_max 0.355
_refine_diff_density_min -0.269
_refine_diff_density_rms 0.062
_refine_ls_extinction_method none
_refine_ls_goodness_of_fit_ref 0.977
_refine_ls_hydrogen_treatment mixed
_refine_ls_matrix_type full
_refine_ls_number_parameters 337
_refine_ls_number_reflns 4215
_refine_ls_number_restraints 2
_refine_ls_restrained_S_all 0.977
_refine_ls_R_factor_all 0.0801
_refine_ls_R_factor_gt 0.0497
_refine_ls_shift/su_max 0.000
_refine_ls_shift/su_mean 0.000
_refine_ls_structure_factor_coef Fsqd
_refine_ls_weighting_details 'calc w=1/[\s^2^(Fo^2^)+(0.0676P)^2^+0.0000P] where P=(Fo^2^+2Fc^2^)/3'
_refine_ls_weighting_scheme calc
_refine_ls_wR_factor_gt 0.1145
_refine_ls_wR_factor_ref 0.1262
_reflns_number_gt 2812
_reflns_number_total 4215
_reflns_threshold_expression >2sigma(I)
_cod_data_source_file c4ra15392h2.cif
_cod_data_source_block compound6
_cod_database_code 7219194
_olex2_refinement_description
;
1. Fixed Uiso
 At 1.2 times of:
  All C(H) groups, All N(H) groups, All N(H,H) groups
 At 1.5 times of:
  All C(H,H,H) groups, All O(H) groups, All O(H,H) groups
2. Restrained distances
 O7-H7B
 0.85 with sigma of 0.01
 H2-H7B
 2.2 with sigma of 0.01
3.a Free rotating group:
 O7(H7A), O6(H6C,H6D)
3.b Aromatic/amide H refined with riding coordinates:
 N1(H1), N2(H2), C30(H30), N4(H4), N5(H5), C22(H22)
3.c X=CH2 refined with riding coordinates:
 N3(H3A,H3B), N6(H6A,H6B)
3.d Idealised Me refined as rotating group:
 C28(H28A,H28B,H28C), C32(H32A,H32B,H32C)
;
_olex2_submission_special_instructions 'No special instructions were received'

loop_
_space_group_symop_id
_space_group_symop_operation_xyz
1 'x, y, z'
2 '-x, -y, -z'

loop_
_atom_site_label
_atom_site_type_symbol
_atom_site_fract_x
_atom_site_fract_y
_atom_site_fract_z
_atom_site_U_iso_or_equiv
_atom_site_adp_type
_atom_site_occupancy
_atom_site_calc_flag
_atom_site_refinement_flags_posn
Cl1 Cl 0.37940(13) 0.83148(10) 0.12197(5) 0.0538(3) Uani 1 d .
Cl2 Cl 0.25246(14) 0.12196(10) 0.03444(5) 0.0558(3) Uani 1 d .
Cl3 Cl 0.22724(13) 0.68305(11) -0.03976(5) 0.0550(3) Uani 1 d .
Cl4 Cl 0.15793(13) 0.32719(11) -0.08194(4) 0.0547(3) Uani 1 d .
O4 O 0.6196(3) 0.6344(3) 0.25184(12) 0.0444(6) Uani 1 d .
O2 O 0.5514(3) 0.2149(3) 0.17392(12) 0.0535(7) Uani 1 d .
C5 C 0.2746(4) 0.5694(4) 0.02559(16) 0.0340(7) Uani 1 d .
C6 C 0.3419(4) 0.6333(4) 0.09706(16) 0.0334(7) Uani 1 d .
C7 C 0.3612(4) 0.3832(3) 0.13073(15) 0.0293(7) Uani 1 d .
N1 N 0.7213(3) 0.0599(3) 0.26382(14) 0.0375(7) Uani 1 d .
H1 H 0.6623 0.1113 0.2356 0.045 Uiso 1 calc R
C10 C 0.2459(4) 0.4102(4) 0.00675(16) 0.0351(8) Uani 1 d .
O1 O 0.3559(3) 0.2902(3) 0.24511(12) 0.0459(6) Uani 1 d .
C12 C 0.3840(3) 0.5426(3) 0.15055(15) 0.0281(7) Uani 1 d .
C13 C 0.4259(4) 0.2882(4) 0.18793(16) 0.0331(7) Uani 1 d .
C14 C 0.4503(4) 0.6165(4) 0.22937(16) 0.0327(7) Uani 1 d .
C15 C 0.2913(4) 0.3192(4) 0.05907(16) 0.0341(7) Uani 1 d .
O3 O 0.3278(3) 0.6516(3) 0.26424(12) 0.0517(7) Uani 1 d .
N2 N 0.7543(3) -0.0450(3) 0.37007(15) 0.0430(7) Uani 1 d .
H2 H 0.7170 -0.0582 0.4107 0.052 Uiso 1 calc DR
C21 C 0.6583(4) 0.0309(4) 0.32516(17) 0.0374(8) Uani 1 d .
N3 N 0.5077(4) 0.0800(3) 0.34184(15) 0.0491(8) Uani 1 d .
H3A H 0.4494 0.1309 0.3132 0.059 Uiso 1 calc R
H3B H 0.4678 0.0610 0.3814 0.059 Uiso 1 calc R
C26 C 0.8779(4) 0.0099(4) 0.24450(17) 0.0383(8) Uani 1 d .
O5 O 0.9818(3) -0.1783(3) 0.39810(15) 0.0671(8) Uani 1 d .
C28 C 0.9290(5) 0.0536(4) 0.17442(18) 0.0523(9) Uani 1 d .
H28A H 0.8341 0.0046 0.1348 0.078 Uiso 1 calc GR
H28B H 1.0437 0.0213 0.1668 0.078 Uiso 1 calc GR
H28C H 0.9418 0.1630 0.1767 0.078 Uiso 1 calc GR
C29 C 0.9116(5) -0.1038(4) 0.35434(19) 0.0462(9) Uani 1 d .
C30 C 0.9716(4) -0.0687(4) 0.2883(2) 0.0468(9) Uani 1 d .
H30 H 1.0780 -0.1012 0.2754 0.056 Uiso 1 calc R
O8 O 1.2169(3) 0.2531(3) 0.40178(12) 0.0517(7) Uani 1 d .
N4 N 0.8119(3) 0.4712(3) 0.33407(13) 0.0356(6) Uani 1 d .
H4 H 0.7219 0.5137 0.3169 0.043 Uiso 1 calc R
N5 N 1.0832(3) 0.3830(3) 0.32009(13) 0.0353(6) Uani 1 d .
H5 H 1.1699 0.3721 0.2945 0.042 Uiso 1 calc R
C18 C 1.0892(4) 0.3213(4) 0.38477(16) 0.0359(8) Uani 1 d .
C19 C 0.9505(4) 0.4583(4) 0.29540(16) 0.0344(8) Uani 1 d .
C22 C 0.9420(4) 0.3444(4) 0.42480(16) 0.0378(8) Uani 1 d .
H22 H 0.9388 0.3070 0.4688 0.045 Uiso 1 calc R
C24 C 0.8081(4) 0.4194(4) 0.39990(16) 0.0361(8) Uani 1 d .
N6 N 0.9518(4) 0.5149(4) 0.23450(15) 0.0530(8) Uani 1 d .
H6A H 1.0393 0.5041 0.2094 0.064 Uiso 1 calc R
H6B H 0.8651 0.5630 0.2195 0.064 Uiso 1 calc R
C32 C 0.6531(4) 0.4565(5) 0.43805(19) 0.0519(10) Uani 1 d .
H32A H 0.6651 0.5659 0.4506 0.078 Uiso 1 calc GR
H32B H 0.6562 0.4104 0.4817 0.078 Uiso 1 calc GR
H32C H 0.5380 0.4174 0.4065 0.078 Uiso 1 calc GR
O7 O 0.6310(4) -0.0983(4) 0.49801(15) 0.0672(8) Uani 1 d D
H7A H 0.6953 -0.1595 0.5164 0.101 Uiso 1 d G
O6 O 0.3290(4) -0.2646(4) 0.41065(14) 0.0796(10) Uani 1 d .
H6C H 0.3336 -0.3016 0.3669 0.119 Uiso 1 d G
H6D H 0.2316 -0.2252 0.4121 0.119 Uiso 1 d G
H7B H 0.530(5) -0.158(7) 0.4800(8) 0.22(4) Uiso 1 d D

loop_
_atom_site_aniso_label
_atom_site_aniso_U_11
_atom_site_aniso_U_22
_atom_site_aniso_U_33
_atom_site_aniso_U_23
_atom_site_aniso_U_13
_atom_site_aniso_U_12
Cl1 0.0671(6) 0.0296(5) 0.0646(6) 0.0145(4) 0.0021(5) 0.0092(4)
Cl2 0.0861(7) 0.0313(5) 0.0488(5) 0.0086(4) 0.0041(5) 0.0095(5)
Cl3 0.0683(6) 0.0545(6) 0.0501(5) 0.0340(4) 0.0065(4) 0.0156(5)
Cl4 0.0733(6) 0.0574(6) 0.0329(4) 0.0101(4) 0.0007(4) 0.0132(5)
O4 0.0286(12) 0.0556(16) 0.0488(13) 0.0121(12) -0.0001(10) 0.0081(11)
O2 0.0648(16) 0.0698(18) 0.0471(14) 0.0328(13) 0.0269(12) 0.0429(14)
C5 0.0302(16) 0.041(2) 0.0377(17) 0.0226(15) 0.0110(13) 0.0098(14)
C6 0.0313(16) 0.0298(18) 0.0427(18) 0.0126(15) 0.0084(14) 0.0079(14)
C7 0.0308(16) 0.0309(18) 0.0330(16) 0.0154(14) 0.0134(13) 0.0097(14)
N1 0.0435(15) 0.0338(16) 0.0400(15) 0.0145(12) 0.0067(12) 0.0140(13)
C10 0.0362(17) 0.042(2) 0.0313(16) 0.0133(15) 0.0097(14) 0.0091(15)
O1 0.0500(13) 0.0611(17) 0.0427(13) 0.0285(12) 0.0238(11) 0.0288(12)
C12 0.0175(14) 0.0331(19) 0.0369(16) 0.0117(14) 0.0074(12) 0.0061(13)
C13 0.0342(17) 0.0318(19) 0.0357(18) 0.0106(14) 0.0069(14) 0.0072(15)
C14 0.0337(18) 0.0306(19) 0.0360(17) 0.0125(14) 0.0080(15) 0.0037(15)
C15 0.0393(17) 0.0323(19) 0.0352(17) 0.0109(14) 0.0112(14) 0.0110(15)
O3 0.0385(13) 0.0698(18) 0.0467(14) -0.0011(12) 0.0151(11) 0.0095(12)
N2 0.0394(15) 0.0480(18) 0.0452(16) 0.0212(14) 0.0039(12) 0.0092(14)
C21 0.0380(18) 0.0330(19) 0.0433(19) 0.0136(15) 0.0047(15) 0.0069(15)
N3 0.0453(17) 0.061(2) 0.0521(17) 0.0269(15) 0.0162(14) 0.0224(15)
C26 0.0354(18) 0.0292(19) 0.0459(19) 0.0009(15) 0.0024(15) -0.0008(15)
O5 0.0571(16) 0.076(2) 0.0792(19) 0.0396(16) 0.0033(14) 0.0287(14)
C28 0.060(2) 0.048(2) 0.053(2) 0.0082(18) 0.0185(18) 0.0106(18)
C29 0.0410(19) 0.043(2) 0.056(2) 0.0147(18) 0.0009(17) 0.0112(17)
C30 0.0364(18) 0.044(2) 0.062(2) 0.0104(18) 0.0084(17) 0.0105(16)
O8 0.0428(13) 0.0731(18) 0.0491(14) 0.0280(13) 0.0088(11) 0.0239(13)
N4 0.0235(13) 0.0466(18) 0.0394(15) 0.0106(13) 0.0074(11) 0.0083(12)
N5 0.0273(13) 0.0516(18) 0.0330(14) 0.0154(13) 0.0116(11) 0.0116(12)
C18 0.0314(17) 0.044(2) 0.0316(16) 0.0083(15) 0.0018(14) 0.0045(16)
C19 0.0257(15) 0.044(2) 0.0324(16) 0.0092(15) 0.0026(13) 0.0023(14)
C22 0.0324(17) 0.052(2) 0.0292(16) 0.0108(15) 0.0076(14) 0.0011(15)
C24 0.0284(16) 0.044(2) 0.0342(17) 0.0038(15) 0.0078(14) -0.0006(15)
N6 0.0412(16) 0.084(2) 0.0507(18) 0.0379(17) 0.0194(13) 0.0292(16)
C32 0.044(2) 0.069(3) 0.048(2) 0.0072(19) 0.0231(17) 0.0121(18)
O7 0.0686(19) 0.081(2) 0.0653(17) 0.0309(16) 0.0103(15) 0.0394(17)
O6 0.0704(19) 0.124(3) 0.0482(16) -0.0019(17) 0.0038(14) 0.0465(18)

loop_
_atom_type_symbol
_atom_type_description
_atom_type_scat_dispersion_real
_atom_type_scat_dispersion_imag
_atom_type_scat_source
C C 0.0033 0.0016 'International Tables Vol C Tables 4.2.6.8 and 6.1.1.4'
H H 0.0000 0.0000 'International Tables Vol C Tables 4.2.6.8 and 6.1.1.4'
Cl Cl 0.1484 0.1585 'International Tables Vol C Tables 4.2.6.8 and 6.1.1.4'
N N 0.0061 0.0033 'International Tables Vol C Tables 4.2.6.8 and 6.1.1.4'
O O 0.0106 0.0060 'International Tables Vol C Tables 4.2.6.8 and 6.1.1.4'

loop_
_geom_angle_atom_site_label_1
_geom_angle_atom_site_label_2
_geom_angle_atom_site_label_3
_geom_angle
C6 C5 Cl3 121.0(3)
C6 C5 C10 118.9(3)
C10 C5 Cl3 120.1(2)
C5 C6 Cl1 119.8(2)
C5 C6 C12 121.6(3)
C12 C6 Cl1 118.5(2)
C12 C7 C13 118.3(2)
C15 C7 C12 119.0(3)
C15 C7 C13 122.5(3)
C21 N1 C26 121.9(3)
C5 C10 Cl4 119.8(2)
C15 C10 Cl4 120.2(2)
C15 C10 C5 119.9(3)
C6 C12 C7 119.2(3)
C6 C12 C14 120.2(3)
C7 C12 C14 120.7(3)
O2 C13 C7 115.8(3)
O1 C13 O2 124.7(3)
O1 C13 C7 119.5(3)
O4 C14 C12 117.1(3)
O3 C14 O4 127.4(3)
O3 C14 C12 115.4(2)
C7 C15 Cl2 119.7(2)
C7 C15 C10 121.3(3)
C10 C15 Cl2 119.0(2)
C21 N2 C29 123.6(3)
N1 C21 N2 118.7(3)
N3 C21 N1 120.4(3)
N3 C21 N2 120.9(3)
N1 C26 C28 114.8(3)
C30 C26 N1 119.6(3)
C30 C26 C28 125.7(3)
N2 C29 C30 114.9(3)
O5 C29 N2 117.4(3)
O5 C29 C30 127.7(3)
C26 C30 C29 121.3(3)
C19 N4 C24 122.6(3)
C19 N5 C18 123.7(3)
O8 C18 N5 118.1(3)
O8 C18 C22 126.6(3)
N5 C18 C22 115.3(3)
N5 C19 N4 118.2(3)
N6 C19 N4 120.4(3)
N6 C19 N5 121.4(3)
C24 C22 C18 121.0(3)
N4 C24 C32 115.0(3)
C22 C24 N4 119.0(3)
C22 C24 C32 126.0(3)

loop_
_geom_bond_atom_site_label_1
_geom_bond_atom_site_label_2
_geom_bond_distance
Cl1 C6 1.738(3)
Cl2 C15 1.729(3)
Cl3 C5 1.720(3)
Cl4 C10 1.725(3)
O4 C14 1.249(3)
O2 C13 1.250(4)
C5 C6 1.379(4)
C5 C10 1.394(4)
C6 C12 1.398(4)
C7 C12 1.400(4)
C7 C13 1.520(4)
C7 C15 1.385(4)
N1 C21 1.337(4)
N1 C26 1.379(4)
C10 C15 1.389(4)
O1 C13 1.249(4)
C12 C14 1.519(4)
C14 O3 1.240(4)
N2 C21 1.342(4)
N2 C29 1.398(4)
C21 N3 1.318(4)
C26 C28 1.496(5)
C26 C30 1.336(5)
O5 C29 1.229(4)
C29 C30 1.425(5)
O8 C18 1.228(4)
N4 C19 1.344(4)
N4 C24 1.373(4)
N5 C18 1.391(4)
N5 C19 1.336(4)
C18 C22 1.429(4)
C19 N6 1.306(4)
C22 C24 1.342(4)
C24 C32 1.487(4)
